data_4342963
loop_
_publ_author_name
'Gogoi, Kuldeep'
'Deka, Hemanta'
'Kumar, Vikash'
'Mondal, Biplab'

_publ_section_title
;
 Oxo Transfer from Nitrogen Dioxide to Nitrito Group in a Copper(II)
 Complex.
;
_journal_issue 10
_journal_name_full 'Inorganic chemistry'
_journal_page_first 4799
_journal_page_last 4805
_journal_paper_doi 10.1021/acs.inorgchem.5b00242
_journal_volume 54
_journal_year 2015
_chemical_formula_sum 'C44 H58 Cu2 N10 O12'
_chemical_formula_weight 1046.08
_chemical_name_systematic
; 
 ? 
;
_space_group_IT_number 2
_symmetry_cell_setting triclinic
_symmetry_space_group_name_Hall '-P 1'
_symmetry_space_group_name_H-M 'P -1'
_atom_sites_solution_hydrogens geom
_atom_sites_solution_primary direct
_atom_sites_solution_secondary difmap
_audit_creation_method SHELXL-97
_cell_angle_alpha 98.363(7)
_cell_angle_beta 106.609(7)
_cell_angle_gamma 95.160(6)
_cell_formula_units_Z 1
_cell_length_a 9.4692(7)
_cell_length_b 10.7391(7)
_cell_length_c 12.8212(11)
_cell_measurement_temperature 296(2)
_cell_volume 1224.16(17)
_computing_structure_refinement 'SHELXL-97 (Sheldrick, 1997)'
_computing_structure_solution 'SHELXS-97 (Sheldrick, 1990)'
_diffrn_ambient_temperature 296(2)
_diffrn_measured_fraction_theta_full 0.998
_diffrn_measured_fraction_theta_max 0.998
_diffrn_radiation_monochromator graphite
_diffrn_radiation_source 'fine-focus sealed tube'
_diffrn_radiation_type MoK\a
_diffrn_radiation_wavelength 0.71073
_diffrn_reflns_av_R_equivalents 0.0483
_diffrn_reflns_av_sigmaI/netI 0.0734
_diffrn_reflns_limit_h_max 11
_diffrn_reflns_limit_h_min -11
_diffrn_reflns_limit_k_max 12
_diffrn_reflns_limit_k_min -12
_diffrn_reflns_limit_l_max 11
_diffrn_reflns_limit_l_min -15
_diffrn_reflns_number 8142
_diffrn_reflns_theta_full 25.00
_diffrn_reflns_theta_max 25.00
_diffrn_reflns_theta_min 3.18
_exptl_absorpt_coefficient_mu 0.938
_exptl_absorpt_correction_T_max 1.00000
_exptl_absorpt_correction_T_min 0.93706
_exptl_absorpt_correction_type multi-scan
_exptl_crystal_colour green
_exptl_crystal_density_diffrn 1.419
_exptl_crystal_density_method 'not measured'
_exptl_crystal_description block
_exptl_crystal_F_000 546
_exptl_crystal_size_max 0.4
_exptl_crystal_size_mid 0.3
_exptl_crystal_size_min 0.2
_refine_diff_density_max 0.344
_refine_diff_density_min -0.562
_refine_diff_density_rms 0.075
_refine_ls_extinction_method none
_refine_ls_goodness_of_fit_ref 1.241
_refine_ls_hydrogen_treatment mixed
_refine_ls_matrix_type full
_refine_ls_number_parameters 313
_refine_ls_number_reflns 4310
_refine_ls_number_restraints 0
_refine_ls_restrained_S_all 1.241
_refine_ls_R_factor_all 0.0602
_refine_ls_R_factor_gt 0.0471
_refine_ls_shift/su_max 0.000
_refine_ls_shift/su_mean 0.000
_refine_ls_structure_factor_coef Fsqd
_refine_ls_weighting_details 'calc w=1/[\s^2^(Fo^2^)+(0.0180P)^2^+0.0000P] where P=(Fo^2^+2Fc^2^)/3'
_refine_ls_weighting_scheme calc
_refine_ls_wR_factor_gt 0.0939
_refine_ls_wR_factor_ref 0.1018
_reflns_number_gt 3508
_reflns_number_total 4310
_reflns_threshold_expression >2sigma(I)
_cod_data_source_file ic5b00242_si_001.cif
_cod_data_source_block complex_3
_cod_depositor_comments 'Adding full bibliography for 4342963--4342965.cif.'
_cod_original_cell_volume 1224.15(16)
_cod_original_sg_symbol_H-M P-1
_cod_database_code 4342963

loop_
_symmetry_equiv_pos_as_xyz
'x, y, z'
'-x, -y, -z'

loop_
_atom_site_label
_atom_site_type_symbol
_atom_site_fract_x
_atom_site_fract_y
_atom_site_fract_z
_atom_site_U_iso_or_equiv
_atom_site_adp_type
_atom_site_occupancy
_atom_site_symmetry_multiplicity
_atom_site_calc_flag
_atom_site_refinement_flags
Cu1 Cu 0.93535(3) 0.35055(3) 0.52591(3) 0.02738(14) Uani 1 1 d .
O1 O 1.0904(2) 0.3654(2) 0.65947(18) 0.0341(6) Uani 1 1 d .
O2 O 1.08729(19) 0.42092(19) 0.45945(18) 0.0302(5) Uani 1 1 d .
O6 O 0.9557(3) 0.3285(3) 1.1028(2) 0.0649(8) Uani 1 1 d .
N2 N 0.7810(2) 0.2817(2) 0.5910(2) 0.0270(6) Uani 1 1 d .
O4 O 1.1312(3) 0.2267(2) 0.4347(2) 0.0608(8) Uani 1 1 d .
N1 N 0.7737(2) 0.3081(2) 0.3852(2) 0.0301(7) Uani 1 1 d .
O3 O 1.3001(2) 0.3804(3) 0.4428(3) 0.0681(9) Uani 1 1 d .
O5 O 1.1927(3) 0.3333(3) 1.1555(2) 0.0809(10) Uani 1 1 d .
N4 N 1.1773(3) 0.3403(3) 0.4450(2) 0.0375(7) Uani 1 1 d .
N3 N 1.0755(4) 0.3323(3) 1.0836(3) 0.0483(8) Uani 1 1 d .
C12 C 1.0851(3) 0.3536(3) 0.7577(3) 0.0276(7) Uani 1 1 d .
C6 C 0.6350(3) 0.2989(3) 0.5144(3) 0.0350(8) Uani 1 1 d .
H6A H 0.6132 0.3841 0.5344 0.042 Uiso 1 1 calc R
H6B H 0.5566 0.2389 0.5212 0.042 Uiso 1 1 calc R
C5 C 0.6393(3) 0.2781(3) 0.3973(3) 0.0324(8) Uani 1 1 d .
C13 C 1.2176(3) 0.3379(3) 0.8410(3) 0.0290(8) Uani 1 1 d .
C11 C 0.9500(3) 0.3537(3) 0.7859(3) 0.0282(7) Uani 1 1 d .
C14 C 1.2110(3) 0.3338(3) 0.9464(3) 0.0356(8) Uani 1 1 d .
H14 H 1.2970 0.3269 1.0016 0.043 Uiso 1 1 calc R
C16 C 0.9479(3) 0.3463(3) 0.8920(3) 0.0350(8) Uani 1 1 d .
H16 H 0.8590 0.3458 0.9093 0.042 Uiso 1 1 calc R
C10 C 0.8084(3) 0.3675(3) 0.6999(3) 0.0331(8) Uani 1 1 d .
H10A H 0.7252 0.3497 0.7279 0.040 Uiso 1 1 calc R
H10B H 0.8126 0.4549 0.6884 0.040 Uiso 1 1 calc R
C9 C 0.6878(4) 0.0861(4) 0.6567(4) 0.0636(13) Uani 1 1 d .
H9A H 0.6990 0.1369 0.7274 0.095 Uiso 1 1 calc R
H9B H 0.7083 0.0018 0.6663 0.095 Uiso 1 1 calc R
H9C H 0.5877 0.0820 0.6097 0.095 Uiso 1 1 calc R
C15 C 1.0786(4) 0.3396(3) 0.9720(3) 0.0367(8) Uani 1 1 d .
N5 N 0.2293(6) 0.9930(6) 1.0255(6) 0.166(3) Uani 1 1 d .
C17 C 1.3617(3) 0.3216(3) 0.8101(3) 0.0376(9) Uani 1 1 d .
C20 C 1.3294(4) 0.2020(4) 0.7203(3) 0.0577(12) Uani 1 1 d .
H20A H 1.3019 0.1290 0.7492 0.087 Uiso 1 1 calc R
H20B H 1.4169 0.1910 0.6983 0.087 Uiso 1 1 calc R
H20C H 1.2494 0.2113 0.6575 0.087 Uiso 1 1 calc R
C7 C 0.7961(3) 0.1455(3) 0.6039(3) 0.0347(8) Uani 1 1 d .
H7 H 0.8960 0.1468 0.6546 0.042 Uiso 1 1 calc R
C1 C 0.7884(4) 0.2920(3) 0.2833(3) 0.0417(9) Uani 1 1 d .
H1 H 0.8813 0.3146 0.2752 0.050 Uiso 1 1 calc R
C4 C 0.5154(3) 0.2329(3) 0.3069(3) 0.0430(9) Uani 1 1 d .
H4 H 0.4222 0.2165 0.3163 0.052 Uiso 1 1 calc R
C2 C 0.6708(4) 0.2430(4) 0.1908(3) 0.0512(10) Uani 1 1 d .
H2 H 0.6841 0.2305 0.1211 0.061 Uiso 1 1 calc R
C19 C 1.4873(3) 0.2989(4) 0.9091(3) 0.0613(12) Uani 1 1 d .
H19A H 1.5121 0.3722 0.9669 0.092 Uiso 1 1 calc R
H19B H 1.5733 0.2842 0.8861 0.092 Uiso 1 1 calc R
H19C H 1.4550 0.2260 0.9360 0.092 Uiso 1 1 calc R
C18 C 1.4150(4) 0.4382(4) 0.7695(4) 0.0579(12) Uani 1 1 d .
H18A H 1.3379 0.4531 0.7073 0.087 Uiso 1 1 calc R
H18B H 1.5020 0.4240 0.7478 0.087 Uiso 1 1 calc R
H18C H 1.4387 0.5108 0.8279 0.087 Uiso 1 1 calc R
C3 C 0.5315(4) 0.2124(4) 0.2031(3) 0.0506(10) Uani 1 1 d .
H3 H 0.4501 0.1785 0.1417 0.061 Uiso 1 1 calc R
C8 C 0.7899(4) 0.0618(3) 0.4963(3) 0.0528(11) Uani 1 1 d .
H8A H 0.6931 0.0563 0.4439 0.079 Uiso 1 1 calc R
H8B H 0.8090 -0.0217 0.5097 0.079 Uiso 1 1 calc R
H8C H 0.8639 0.0977 0.4671 0.079 Uiso 1 1 calc R
C21 C 0.1466(7) 0.9885(6) 0.9400(7) 0.104(2) Uani 1 1 d .
C22 C 0.0318(6) 0.9809(5) 0.8313(5) 0.111(2) Uani 1 1 d .
H22A H -0.0654 0.9630 0.8392 0.166 Uiso 1 1 calc R
H22B H 0.0465 0.9144 0.7783 0.166 Uiso 1 1 calc R
H22C H 0.0403 1.0605 0.8062 0.166 Uiso 1 1 calc R

loop_
_atom_site_aniso_label
_atom_site_aniso_U_11
_atom_site_aniso_U_22
_atom_site_aniso_U_33
_atom_site_aniso_U_23
_atom_site_aniso_U_13
_atom_site_aniso_U_12
Cu1 0.0271(2) 0.0338(3) 0.0224(3) 0.00857(18) 0.00800(17) 0.00262(16)
O1 0.0249(11) 0.0584(16) 0.0216(14) 0.0142(12) 0.0072(9) 0.0060(10)
O2 0.0299(11) 0.0324(13) 0.0354(15) 0.0109(11) 0.0167(10) 0.0100(9)
O6 0.0751(18) 0.090(2) 0.044(2) 0.0212(16) 0.0370(16) 0.0062(15)
N2 0.0223(12) 0.0346(16) 0.0233(16) 0.0057(12) 0.0057(11) 0.0034(11)
O4 0.0860(19) 0.0351(16) 0.067(2) 0.0102(15) 0.0276(16) 0.0213(14)
N1 0.0253(13) 0.0395(17) 0.0248(17) 0.0069(13) 0.0067(12) 0.0023(11)
O3 0.0360(14) 0.098(2) 0.091(3) 0.0388(19) 0.0379(15) 0.0244(14)
O5 0.0804(19) 0.140(3) 0.0232(18) 0.0235(19) 0.0087(16) 0.0275(19)
N4 0.0408(17) 0.049(2) 0.0280(19) 0.0146(15) 0.0112(13) 0.0181(15)
N3 0.070(2) 0.053(2) 0.025(2) 0.0078(16) 0.0182(17) 0.0072(17)
C12 0.0278(16) 0.0311(18) 0.024(2) 0.0050(15) 0.0077(14) 0.0037(13)
C6 0.0248(16) 0.048(2) 0.032(2) 0.0102(17) 0.0072(15) 0.0046(14)
C5 0.0321(17) 0.0326(19) 0.031(2) 0.0071(16) 0.0054(15) 0.0095(14)
C13 0.0341(17) 0.0281(18) 0.023(2) 0.0036(15) 0.0067(14) 0.0059(13)
C11 0.0331(17) 0.0287(18) 0.025(2) 0.0070(15) 0.0108(15) 0.0053(13)
C14 0.0366(18) 0.040(2) 0.027(2) 0.0044(17) 0.0046(16) 0.0089(15)
C16 0.0378(18) 0.036(2) 0.033(2) 0.0024(17) 0.0161(16) 0.0031(15)
C10 0.0295(17) 0.045(2) 0.028(2) 0.0067(17) 0.0119(15) 0.0082(14)
C9 0.066(2) 0.053(3) 0.080(4) 0.030(2) 0.031(2) -0.006(2)
C15 0.052(2) 0.040(2) 0.020(2) 0.0041(16) 0.0144(17) 0.0050(16)
N5 0.132(5) 0.159(6) 0.146(7) -0.006(5) -0.034(4) 0.005(4)
C17 0.0343(18) 0.052(2) 0.027(2) 0.0069(18) 0.0067(15) 0.0159(16)
C20 0.057(2) 0.073(3) 0.041(3) 0.000(2) 0.012(2) 0.029(2)
C7 0.0342(17) 0.031(2) 0.038(2) 0.0128(17) 0.0078(16) 0.0016(14)
C1 0.0396(19) 0.058(2) 0.028(2) 0.0089(19) 0.0106(17) 0.0063(17)
C4 0.0346(18) 0.051(2) 0.038(3) 0.0122(19) 0.0018(17) 0.0047(16)
C2 0.056(2) 0.073(3) 0.022(2) 0.005(2) 0.0059(18) 0.016(2)
C19 0.044(2) 0.098(3) 0.041(3) 0.017(2) 0.0053(19) 0.029(2)
C18 0.037(2) 0.077(3) 0.067(3) 0.022(2) 0.023(2) 0.0076(19)
C3 0.042(2) 0.062(3) 0.035(3) 0.006(2) -0.0045(18) 0.0035(18)
C8 0.069(2) 0.038(2) 0.049(3) 0.007(2) 0.014(2) 0.0110(18)
C21 0.105(5) 0.074(4) 0.128(7) -0.001(5) 0.035(4) 0.008(3)
C22 0.140(5) 0.091(4) 0.094(6) 0.033(4) 0.012(4) 0.022(4)

loop_
_atom_type_symbol
_atom_type_description
_atom_type_scat_dispersion_real
_atom_type_scat_dispersion_imag
_atom_type_scat_source
C C 0.0033 0.0016 'International Tables Vol C Tables 4.2.6.8 and 6.1.1.4'
H H 0.0000 0.0000 'International Tables Vol C Tables 4.2.6.8 and 6.1.1.4'
N N 0.0061 0.0033 'International Tables Vol C Tables 4.2.6.8 and 6.1.1.4'
O O 0.0106 0.0060 'International Tables Vol C Tables 4.2.6.8 and 6.1.1.4'
Cu Cu 0.3201 1.2651 'International Tables Vol C Tables 4.2.6.8 and 6.1.1.4'

loop_
_geom_angle_atom_site_label_1
_geom_angle_atom_site_label_2
_geom_angle_atom_site_label_3
_geom_angle
O1 Cu1 N1 171.62(10)
O1 Cu1 N2 92.83(9)
N1 Cu1 N2 84.50(10)
O1 Cu1 O2 87.90(8)
N1 Cu1 O2 94.86(10)
N2 Cu1 O2 179.08(9)
C12 O1 Cu1 130.12(19)
N4 O2 Cu1 112.03(19)
C6 N2 C10 109.1(2)
C6 N2 C7 114.1(2)
C10 N2 C7 112.1(3)
C6 N2 Cu1 105.23(19)
C10 N2 Cu1 105.44(17)
C7 N2 Cu1 110.36(17)
C1 N1 C5 119.2(3)
C1 N1 Cu1 126.6(2)
C5 N1 Cu1 113.6(2)
O3 N4 O4 124.2(3)
O3 N4 O2 118.8(3)
O4 N4 O2 117.0(3)
O5 N3 O6 122.4(3)
O5 N3 C15 118.8(3)
O6 N3 C15 118.8(3)
O1 C12 C11 121.9(3)
O1 C12 C13 119.9(3)
C11 C12 C13 118.3(3)
N2 C6 C5 110.2(2)
N1 C5 C4 121.4(3)
N1 C5 C6 115.0(3)
C4 C5 C6 123.6(3)
C14 C13 C12 118.7(3)
C14 C13 C17 121.5(3)
C12 C13 C17 119.8(3)
C16 C11 C12 120.9(3)
C16 C11 C10 119.4(3)
C12 C11 C10 119.6(3)
C13 C14 C15 121.3(3)
C15 C16 C11 119.5(3)
N2 C10 C11 113.7(2)
C16 C15 C14 121.1(3)
C16 C15 N3 119.2(3)
C14 C15 N3 119.7(3)
C18 C17 C19 108.5(3)
C18 C17 C20 110.9(3)
C19 C17 C20 106.7(3)
C18 C17 C13 111.2(3)
C19 C17 C13 111.5(3)
C20 C17 C13 107.9(3)
N2 C7 C8 112.3(3)
N2 C7 C9 114.5(3)
C8 C7 C9 110.7(3)
N1 C1 C2 122.1(3)
C3 C4 C5 119.3(3)
C1 C2 C3 118.8(4)
C4 C3 C2 119.2(3)
N5 C21 C22 176.7(8)

loop_
_geom_bond_atom_site_label_1
_geom_bond_atom_site_label_2
_geom_bond_distance
Cu1 O1 1.886(2)
Cu1 N1 1.965(3)
Cu1 N2 2.015(2)
Cu1 O2 2.0149(19)
O1 C12 1.299(4)
O2 N4 1.299(3)
O6 N3 1.226(3)
N2 C6 1.494(4)
N2 C10 1.498(4)
N2 C7 1.511(4)
O4 N4 1.234(3)
N1 C1 1.341(4)
N1 C5 1.343(4)
O3 N4 1.213(3)
O5 N3 1.221(4)
N3 C15 1.453(4)
C12 C11 1.425(4)
C12 C13 1.438(4)
C6 C5 1.498(4)
C5 C4 1.383(4)
C13 C14 1.378(5)
C13 C17 1.543(4)
C11 C16 1.379(5)
C11 C10 1.507(4)
C14 C15 1.388(4)
C16 C15 1.379(4)
C9 C7 1.524(4)
N5 C21 1.143(9)
C17 C18 1.523(5)
C17 C19 1.537(5)
C17 C20 1.539(4)
C7 C8 1.517(4)
C1 C2 1.373(4)
C4 C3 1.371(5)
C2 C3 1.389(4)
C21 C22 1.488(8)
